data_2226838
loop_
_publ_author_name
'Jiang, Ru'
'Wang, Hai-Bo'
'Gao, Peng'
'Jing, Lin-Lin'
'Sun, Xiao-Li'

_publ_section_title
;
 2-[1-(<i>tert</i>-Butoxycarbonyl)pyrrolidin-2-yl]-4,4,5,5-tetramethyl-4,5-dihydro-1<i>H</i>-imidazole-1-oxyl
 3-oxide
;
_journal_coeditor_code DN2566
_journal_issue 8
_journal_name_full 'Acta Crystallographica Section E'
_journal_page_first o1954
_journal_paper_doi 10.1107/S1600536810020672
_journal_volume 66
_journal_year 2010
_chemical_formula_iupac 'C16 H28 N3 O4'
_chemical_formula_moiety 'C16 H28 N3 O4'
_chemical_formula_sum 'C16 H28 N3 O4'
_chemical_formula_weight 326.41
_chemical_name_systematic
;
2-[1-(<i>tert</i>-Butoxycarbonyl)pyrrolidin-2-yl]-4,4,5,5-tetramethyl-4,5-
dihydro-1<i>H</i>-imidazole-1-oxyl 3-oxide
;
_space_group_IT_number 4
_symmetry_cell_setting monoclinic
_symmetry_space_group_name_Hall 'P 2yb'
_symmetry_space_group_name_H-M 'P 1 21 1'
_atom_sites_solution_hydrogens geom
_atom_sites_solution_primary direct
_atom_sites_solution_secondary difmap
_audit_creation_method SHELXL-97
_cell_angle_alpha 90.00
_cell_angle_beta 101.312(3)
_cell_angle_gamma 90.00
_cell_formula_units_Z 2
_cell_length_a 6.1016(12)
_cell_length_b 10.392(2)
_cell_length_c 14.488(3)
_cell_measurement_reflns_used 1546
_cell_measurement_temperature 296(2)
_cell_measurement_theta_max 21.61
_cell_measurement_theta_min 2.43
_cell_volume 900.8(3)
_computing_cell_refinement 'SAINT (Bruker, 2007)'
_computing_data_collection 'APEX2 (Bruker, 2007)'
_computing_data_reduction 'SAINT (Bruker, 2007)'
_computing_molecular_graphics 'ORTEPIII (Burnett & Johnson, 1996) and ORTEP-3 for Windows (Farrugia, 1997)'
_computing_publication_material 'SHELXTL (Sheldrick, 2008) and PLATON (Spek,2009)'
_computing_structure_refinement 'SHELXL97 (Sheldrick, 2008)'
_computing_structure_solution 'SHELXS97 (Sheldrick, 2008)'
_diffrn_ambient_temperature 296(2)
_diffrn_measured_fraction_theta_full 0.998
_diffrn_measured_fraction_theta_max 0.998
_diffrn_measurement_device_type 'Bruker SMART CCD area-detector'
_diffrn_measurement_method 'phi and omega scans'
_diffrn_radiation_monochromator graphite
_diffrn_radiation_source 'fine-focus sealed tube'
_diffrn_radiation_type MoK\a
_diffrn_radiation_wavelength 0.71073
_diffrn_reflns_av_R_equivalents 0.0475
_diffrn_reflns_av_sigmaI/netI 0.0463
_diffrn_reflns_limit_h_max 7
_diffrn_reflns_limit_h_min -7
_diffrn_reflns_limit_k_max 12
_diffrn_reflns_limit_k_min -6
_diffrn_reflns_limit_l_max 17
_diffrn_reflns_limit_l_min -16
_diffrn_reflns_number 4494
_diffrn_reflns_theta_full 25.05
_diffrn_reflns_theta_max 25.05
_diffrn_reflns_theta_min 2.43
_diffrn_standards_decay_% 0
_diffrn_standards_interval_count 0
_diffrn_standards_interval_time 0
_diffrn_standards_number 0
_exptl_absorpt_coefficient_mu 0.087
_exptl_absorpt_correction_T_max 0.9858
_exptl_absorpt_correction_T_min 0.9697
_exptl_absorpt_correction_type none
_exptl_crystal_colour red
_exptl_crystal_density_diffrn 1.203
_exptl_crystal_density_method 'not measured'
_exptl_crystal_description block
_exptl_crystal_F_000 354
_exptl_crystal_size_max 0.36
_exptl_crystal_size_mid 0.28
_exptl_crystal_size_min 0.17
_refine_diff_density_max 0.182
_refine_diff_density_min -0.195
_refine_ls_extinction_coef 0.022(5)
_refine_ls_extinction_expression Fc^*^=kFc[1+0.001xFc^2^\l^3^/sin(2\q)]^-1/4^
_refine_ls_extinction_method SHELXL
_refine_ls_goodness_of_fit_ref 0.973
_refine_ls_hydrogen_treatment constr
_refine_ls_matrix_type full
_refine_ls_number_parameters 215
_refine_ls_number_reflns 1686
_refine_ls_number_restraints 1
_refine_ls_restrained_S_all 0.973
_refine_ls_R_factor_all 0.0508
_refine_ls_R_factor_gt 0.0424
_refine_ls_shift/su_max 0.000
_refine_ls_shift/su_mean 0.000
_refine_ls_structure_factor_coef Fsqd
_refine_ls_weighting_details 'calc w=1/[\s^2^(Fo^2^)+(0.0673P)^2^+0.0000P] where P=(Fo^2^+2Fc^2^)/3'
_refine_ls_weighting_scheme calc
_refine_ls_wR_factor_gt 0.1003
_refine_ls_wR_factor_ref 0.1040
_reflns_number_gt 1347
_reflns_number_total 1686
_reflns_threshold_expression >2sigma(I)
_cod_data_source_file dn2566.cif
_cod_data_source_block I
_cod_original_sg_symbol_H-M 'P 21'
_cod_database_code 2226838
_cod_database_fobs_code 2226838

loop_
_symmetry_equiv_pos_as_xyz
'x, y, z'
'-x, y+1/2, -z'

loop_
_atom_site_type_symbol
_atom_site_label
_atom_site_fract_x
_atom_site_fract_y
_atom_site_fract_z
_atom_site_U_iso_or_equiv
_atom_site_adp_type
_atom_site_calc_flag
_atom_site_refinement_flags
_atom_site_occupancy
_atom_site_disorder_assembly
_atom_site_disorder_group
N N1 0.0929(4) 0.3494(3) 0.78508(14) 0.0442(6) Uani d . 1 . .
N N2 0.3330(4) 0.4804(2) 0.86782(15) 0.0434(6) Uani d . 1 . .
N N3 0.1712(4) 0.6757(2) 0.71424(15) 0.0471(6) Uani d . 1 . .
O O1 0.3991(4) 0.7310(3) 0.61493(15) 0.0669(7) Uani d . 1 . .
O O2 -0.0793(3) 0.3080(2) 0.72759(14) 0.0615(6) Uani d . 1 . .
O O3 0.4286(4) 0.5857(2) 0.90224(15) 0.0621(6) Uani d . 1 . .
O O4 0.2361(4) 0.5320(2) 0.61039(13) 0.0575(6) Uani d . 1 . .
C C1 0.2011(6) 0.3558(4) 0.5093(2) 0.0656(9) Uani d . 1 . .
H H1A 0.2562 0.3044 0.5640 0.098 Uiso calc R 1 . .
H H1B 0.2408 0.3160 0.4550 0.098 Uiso calc R 1 . .
H H1C 0.0414 0.3625 0.5004 0.098 Uiso calc R 1 . .
C C2 0.5524(6) 0.4831(4) 0.5354(3) 0.0718(10) Uani d . 1 . .
H H2A 0.6115 0.5689 0.5434 0.108 Uiso calc R 1 . .
H H2B 0.5934 0.4448 0.4809 0.108 Uiso calc R 1 . .
H H2C 0.6123 0.4327 0.5900 0.108 Uiso calc R 1 . .
C C3 0.1978(7) 0.5764(4) 0.4421(2) 0.0799(12) Uani d . 1 . .
H H3A 0.0387 0.5782 0.4375 0.120 Uiso calc R 1 . .
H H3B 0.2316 0.5450 0.3842 0.120 Uiso calc R 1 . .
H H3C 0.2569 0.6617 0.4541 0.120 Uiso calc R 1 . .
C C4 0.3028(5) 0.4878(3) 0.52248(18) 0.0488(8) Uani d . 1 . .
C C5 0.2803(5) 0.6526(3) 0.64280(19) 0.0482(7) Uani d . 1 . .
C C6 0.1631(6) 0.8032(3) 0.7549(2) 0.0556(8) Uani d . 1 . .
H H6A 0.1705 0.8699 0.7088 0.067 Uiso calc R 1 . .
H H6B 0.2842 0.8153 0.8086 0.067 Uiso calc R 1 . .
C C7 -0.0620(7) 0.8035(3) 0.7848(3) 0.0690(10) Uani d . 1 . .
H H9A -0.0623 0.8630 0.8364 0.083 Uiso calc R 1 . .
H H9B -0.1810 0.8269 0.7327 0.083 Uiso calc R 1 . .
C C8 -0.0877(6) 0.6663(3) 0.8153(2) 0.0576(9) Uani d . 1 . .
H H10A -0.2443 0.6437 0.8084 0.069 Uiso calc R 1 . .
H H10B -0.0150 0.6542 0.8806 0.069 Uiso calc R 1 . .
C C9 0.0256(4) 0.5839(3) 0.74985(18) 0.0417(7) Uani d . 1 . .
H H11 -0.0878 0.5518 0.6974 0.050 Uiso calc R 1 . .
C C10 0.1523(4) 0.4731(3) 0.79995(17) 0.0385(6) Uani d . 1 . .
C C11 0.2665(5) 0.2596(3) 0.8383(2) 0.0506(8) Uani d . 1 . .
C C12 0.4042(6) 0.2131(4) 0.7676(2) 0.0705(11) Uani d . 1 . .
H H15A 0.3088 0.1683 0.7172 0.106 Uiso calc R 1 . .
H H15B 0.5194 0.1560 0.7983 0.106 Uiso calc R 1 . .
H H15C 0.4709 0.2856 0.7427 0.106 Uiso calc R 1 . .
C C13 0.1549(6) 0.1467(4) 0.8763(3) 0.0692(10) Uani d . 1 . .
H H16A 0.0599 0.1775 0.9170 0.104 Uiso calc R 1 . .
H H16B 0.2669 0.0909 0.9110 0.104 Uiso calc R 1 . .
H H16C 0.0670 0.0999 0.8249 0.104 Uiso calc R 1 . .
C C14 0.3947(4) 0.3532(3) 0.91403(18) 0.0450(7) Uani d . 1 . .
C C15 0.6454(5) 0.3379(4) 0.9356(2) 0.0635(9) Uani d . 1 . .
H H18A 0.7020 0.3464 0.8786 0.095 Uiso calc R 1 . .
H H18B 0.6833 0.2544 0.9625 0.095 Uiso calc R 1 . .
H H18C 0.7105 0.4031 0.9795 0.095 Uiso calc R 1 . .
C C16 0.3053(5) 0.3565(4) 1.00551(19) 0.0596(9) Uani d . 1 . .
H H17A 0.1457 0.3658 0.9911 0.089 Uiso calc R 1 . .
H H17B 0.3702 0.4279 1.0432 0.089 Uiso calc R 1 . .
H H17C 0.3439 0.2778 1.0396 0.089 Uiso calc R 1 . .

loop_
_atom_site_aniso_label
_atom_site_aniso_U_11
_atom_site_aniso_U_22
_atom_site_aniso_U_33
_atom_site_aniso_U_12
_atom_site_aniso_U_13
_atom_site_aniso_U_23
N1 0.0490(13) 0.0398(15) 0.0440(12) -0.0025(12) 0.0091(10) 0.0019(11)
N2 0.0451(13) 0.0403(15) 0.0455(12) -0.0073(13) 0.0104(10) 0.0000(12)
N3 0.0717(15) 0.0350(13) 0.0405(11) -0.0039(13) 0.0252(11) -0.0009(11)
O1 0.0936(17) 0.0510(14) 0.0679(13) -0.0193(14) 0.0449(12) -0.0023(12)
O2 0.0602(12) 0.0519(15) 0.0653(12) -0.0125(11) -0.0050(10) -0.0020(11)
O3 0.0670(13) 0.0529(15) 0.0627(12) -0.0176(13) 0.0034(10) -0.0058(12)
O4 0.0907(15) 0.0449(13) 0.0470(11) -0.0064(13) 0.0380(10) -0.0074(10)
C1 0.087(2) 0.058(2) 0.0559(17) -0.002(2) 0.0249(15) -0.0131(17)
C2 0.072(2) 0.069(3) 0.078(2) 0.002(2) 0.0212(16) -0.020(2)
C3 0.113(3) 0.077(3) 0.0487(17) 0.017(2) 0.0119(17) 0.0065(19)
C4 0.0631(17) 0.052(2) 0.0350(13) 0.0042(16) 0.0191(11) -0.0044(14)
C5 0.0683(19) 0.0390(18) 0.0405(13) -0.0040(16) 0.0183(13) -0.0013(14)
C6 0.085(2) 0.0382(17) 0.0477(15) -0.0046(18) 0.0227(15) -0.0050(14)
C7 0.102(3) 0.048(2) 0.0658(19) 0.009(2) 0.0381(18) 0.0000(17)
C8 0.072(2) 0.051(2) 0.0579(17) 0.0066(18) 0.0331(15) 0.0045(16)
C9 0.0506(15) 0.0379(16) 0.0382(12) -0.0024(14) 0.0123(11) 0.0002(13)
C10 0.0457(14) 0.0363(16) 0.0358(12) -0.0047(14) 0.0141(11) 0.0014(13)
C11 0.0507(17) 0.043(2) 0.0583(17) 0.0013(15) 0.0113(13) 0.0030(14)
C12 0.073(2) 0.069(3) 0.072(2) 0.013(2) 0.0214(17) -0.014(2)
C13 0.077(2) 0.045(2) 0.084(2) -0.0033(19) 0.0152(18) 0.0179(19)
C14 0.0482(15) 0.0446(18) 0.0428(14) 0.0008(15) 0.0104(11) 0.0058(14)
C15 0.0514(16) 0.071(3) 0.0672(18) 0.0057(18) 0.0081(14) 0.0002(19)
C16 0.0642(17) 0.071(2) 0.0466(15) 0.0057(19) 0.0187(13) 0.0097(17)

loop_
_atom_type_symbol
_atom_type_description
_atom_type_scat_dispersion_real
_atom_type_scat_dispersion_imag
_atom_type_scat_source
C C 0.0033 0.0016 'International Tables Vol C Tables 4.2.6.8 and 6.1.1.4'
H H 0.0000 0.0000 'International Tables Vol C Tables 4.2.6.8 and 6.1.1.4'
N N 0.0061 0.0033 'International Tables Vol C Tables 4.2.6.8 and 6.1.1.4'
O O 0.0106 0.0060 'International Tables Vol C Tables 4.2.6.8 and 6.1.1.4'

loop_
_geom_angle_atom_site_label_1
_geom_angle_atom_site_label_2
_geom_angle_atom_site_label_3
_geom_angle_site_symmetry_1
_geom_angle_site_symmetry_3
_geom_angle
_geom_angle_publ_flag
O2 N1 C10 . . 126.0(2) ?
O2 N1 C11 . . 122.0(3) ?
C10 N1 C11 . . 111.8(2) ?
O3 N2 C10 . . 125.4(2) ?
O3 N2 C14 . . 121.35(19) ?
C10 N2 C14 . . 112.4(2) ?
C5 N3 C6 . . 122.0(3) ?
C5 N3 C9 . . 125.2(2) ?
C6 N3 C9 . . 112.3(2) ?
C5 O4 C4 . . 121.2(2) ?
C4 C1 H1A . . 109.5 ?
C4 C1 H1B . . 109.5 ?
H1A C1 H1B . . 109.5 ?
C4 C1 H1C . . 109.5 ?
H1A C1 H1C . . 109.5 ?
H1B C1 H1C . . 109.5 ?
C4 C2 H2A . . 109.5 ?
C4 C2 H2B . . 109.5 ?
H2A C2 H2B . . 109.5 ?
C4 C2 H2C . . 109.5 ?
H2A C2 H2C . . 109.5 ?
H2B C2 H2C . . 109.5 ?
C4 C3 H3A . . 109.5 ?
C4 C3 H3B . . 109.5 ?
H3A C3 H3B . . 109.5 ?
C4 C3 H3C . . 109.5 ?
H3A C3 H3C . . 109.5 ?
H3B C3 H3C . . 109.5 ?
O4 C4 C2 . . 110.3(2) ?
O4 C4 C1 . . 102.5(2) ?
C2 C4 C1 . . 111.7(3) ?
O4 C4 C3 . . 108.9(3) ?
C2 C4 C3 . . 112.3(3) ?
C1 C4 C3 . . 110.7(3) ?
O1 C5 O4 . . 127.0(3) ?
O1 C5 N3 . . 123.4(3) ?
O4 C5 N3 . . 109.6(3) ?
N3 C6 C7 . . 102.8(3) ?
N3 C6 H6A . . 111.2 ?
C7 C6 H6A . . 111.2 ?
N3 C6 H6B . . 111.2 ?
C7 C6 H6B . . 111.2 ?
H6A C6 H6B . . 109.1 ?
C8 C7 C6 . . 103.5(3) ?
C8 C7 H9A . . 111.1 ?
C6 C7 H9A . . 111.1 ?
C8 C7 H9B . . 111.1 ?
C6 C7 H9B . . 111.1 ?
H9A C7 H9B . . 109.0 ?
C7 C8 C9 . . 105.0(2) ?
C7 C8 H10A . . 110.7 ?
C9 C8 H10A . . 110.7 ?
C7 C8 H10B . . 110.7 ?
C9 C8 H10B . . 110.7 ?
H10A C8 H10B . . 108.8 ?
N3 C9 C10 . . 112.4(2) ?
N3 C9 C8 . . 103.4(2) ?
C10 C9 C8 . . 112.4(2) ?
N3 C9 H11 . . 109.5 ?
C10 C9 H11 . . 109.5 ?
C8 C9 H11 . . 109.5 ?
N2 C10 N1 . . 109.4(2) ?
N2 C10 C9 . . 126.2(3) ?
N1 C10 C9 . . 124.3(2) ?
N1 C11 C13 . . 110.2(2) ?
N1 C11 C12 . . 106.1(2) ?
C13 C11 C12 . . 110.2(3) ?
N1 C11 C14 . . 100.3(2) ?
C13 C11 C14 . . 115.4(3) ?
C12 C11 C14 . . 113.9(2) ?
C11 C12 H15A . . 109.5 ?
C11 C12 H15B . . 109.5 ?
H15A C12 H15B . . 109.5 ?
C11 C12 H15C . . 109.5 ?
H15A C12 H15C . . 109.5 ?
H15B C12 H15C . . 109.5 ?
C11 C13 H16A . . 109.5 ?
C11 C13 H16B . . 109.5 ?
H16A C13 H16B . . 109.5 ?
C11 C13 H16C . . 109.5 ?
H16A C13 H16C . . 109.5 ?
H16B C13 H16C . . 109.5 ?
N2 C14 C15 . . 110.0(3) ?
N2 C14 C16 . . 105.5(3) ?
C15 C14 C16 . . 110.0(2) ?
N2 C14 C11 . . 100.9(2) ?
C15 C14 C11 . . 115.4(3) ?
C16 C14 C11 . . 114.1(2) ?
C14 C15 H18A . . 109.5 ?
C14 C15 H18B . . 109.5 ?
H18A C15 H18B . . 109.5 ?
C14 C15 H18C . . 109.5 ?
H18A C15 H18C . . 109.5 ?
H18B C15 H18C . . 109.5 ?
C14 C16 H17A . . 109.5 ?
C14 C16 H17B . . 109.5 ?
H17A C16 H17B . . 109.5 ?
C14 C16 H17C . . 109.5 ?
H17A C16 H17C . . 109.5 ?
H17B C16 H17C . . 109.5 ?

loop_
_geom_bond_atom_site_label_1
_geom_bond_atom_site_label_2
_geom_bond_site_symmetry_2
_geom_bond_distance
_geom_bond_publ_flag
N1 O2 . 1.281(3) ?
N1 C10 . 1.341(4) ?
N1 C11 . 1.506(4) ?
N2 O3 . 1.293(3) ?
N2 C10 . 1.328(3) ?
N2 C14 . 1.495(4) ?
N3 C5 . 1.357(4) ?
N3 C6 . 1.455(4) ?
N3 C9 . 1.464(4) ?
O1 C5 . 1.211(4) ?
O4 C5 . 1.347(4) ?
O4 C4 . 1.484(3) ?
C1 C4 . 1.502(5) ?
C1 H1A . 0.9600 ?
C1 H1B . 0.9600 ?
C1 H1C . 0.9600 ?
C2 C4 . 1.499(5) ?
C2 H2A . 0.9600 ?
C2 H2B . 0.9600 ?
C2 H2C . 0.9600 ?
C3 C4 . 1.523(4) ?
C3 H3A . 0.9600 ?
C3 H3B . 0.9600 ?
C3 H3C . 0.9600 ?
C6 C7 . 1.518(5) ?
C6 H6A . 0.9700 ?
C6 H6B . 0.9700 ?
C7 C8 . 1.511(5) ?
C7 H9A . 0.9700 ?
C7 H9B . 0.9700 ?
C8 C9 . 1.538(4) ?
C8 H10A . 0.9700 ?
C8 H10B . 0.9700 ?
C9 C10 . 1.494(4) ?
C9 H11 . 0.9800 ?
C11 C13 . 1.513(5) ?
C11 C12 . 1.526(4) ?
C11 C14 . 1.557(4) ?
C12 H15A . 0.9600 ?
C12 H15B . 0.9600 ?
C12 H15C . 0.9600 ?
C13 H16A . 0.9600 ?
C13 H16B . 0.9600 ?
C13 H16C . 0.9600 ?
C14 C15 . 1.509(4) ?
C14 C16 . 1.529(4) ?
C15 H18A . 0.9600 ?
C15 H18B . 0.9600 ?
C15 H18C . 0.9600 ?
C16 H17A . 0.9600 ?
C16 H17B . 0.9600 ?
C16 H17C . 0.9600 ?

loop_
_geom_hbond_atom_site_label_D
_geom_hbond_atom_site_label_H
_geom_hbond_atom_site_label_A
_geom_hbond_site_symmetry_A
_geom_hbond_distance_DH
_geom_hbond_distance_HA
_geom_hbond_distance_DA
_geom_hbond_angle_DHA
_geom_hbond_publ_flag
C2 H2A O1 . 0.96 2.47 3.043(5) 118 yes
C3 H3C O1 . 0.96 2.43 3.025(4) 120 yes
C9 H11 O2 . 0.98 2.57 2.942(4) 102 no
C16 H17C O3 2_647 0.96 2.48 3.390(4) 157 yes

loop_
_geom_torsion_atom_site_label_1
_geom_torsion_atom_site_label_2
_geom_torsion_atom_site_label_3
_geom_torsion_atom_site_label_4
_geom_torsion_site_symmetry_1
_geom_torsion_site_symmetry_2
_geom_torsion_site_symmetry_3
_geom_torsion_site_symmetry_4
_geom_torsion
_geom_torsion_publ_flag
C5 O4 C4 C2 . . . . 66.4(4) ?
C5 O4 C4 C1 . . . . -174.5(3) ?
C5 O4 C4 C3 . . . . -57.3(4) ?
C4 O4 C5 O1 . . . . -10.5(5) ?
C4 O4 C5 N3 . . . . 169.9(2) ?
C6 N3 C5 O1 . . . . 8.7(5) ?
C9 N3 C5 O1 . . . . 179.8(3) ?
C6 N3 C5 O4 . . . . -171.7(3) ?
C9 N3 C5 O4 . . . . -0.7(4) ?
C5 N3 C6 C7 . . . . 148.7(3) ?
C9 N3 C6 C7 . . . . -23.4(3) ?
N3 C6 C7 C8 . . . . 34.8(3) ?
C6 C7 C8 C9 . . . . -34.1(3) ?
C5 N3 C9 C10 . . . . 69.1(3) ?
C6 N3 C9 C10 . . . . -119.1(3) ?
C5 N3 C9 C8 . . . . -169.4(3) ?
C6 N3 C9 C8 . . . . 2.4(3) ?
C7 C8 C9 N3 . . . . 19.9(3) ?
C7 C8 C9 C10 . . . . 141.4(3) ?
O3 N2 C10 N1 . . . . -177.0(2) ?
C14 N2 C10 N1 . . . . -7.4(3) ?
O3 N2 C10 C9 . . . . 0.5(4) ?
C14 N2 C10 C9 . . . . 170.0(2) ?
O2 N1 C10 N2 . . . . 176.7(2) ?
C11 N1 C10 N2 . . . . -8.6(3) ?
O2 N1 C10 C9 . . . . -0.8(4) ?
C11 N1 C10 C9 . . . . 173.9(2) ?
N3 C9 C10 N2 . . . . 50.4(3) ?
C8 C9 C10 N2 . . . . -65.8(4) ?
N3 C9 C10 N1 . . . . -132.5(3) ?
C8 C9 C10 N1 . . . . 111.3(3) ?
O2 N1 C11 C13 . . . . -43.4(4) ?
C10 N1 C11 C13 . . . . 141.6(3) ?
O2 N1 C11 C12 . . . . 75.8(3) ?
C10 N1 C11 C12 . . . . -99.2(3) ?
O2 N1 C11 C14 . . . . -165.5(2) ?
C10 N1 C11 C14 . . . . 19.5(3) ?
O3 N2 C14 C15 . . . . -48.6(3) ?
C10 N2 C14 C15 . . . . 141.3(2) ?
O3 N2 C14 C16 . . . . 70.0(3) ?
C10 N2 C14 C16 . . . . -100.1(3) ?
O3 N2 C14 C11 . . . . -171.0(2) ?
C10 N2 C14 C11 . . . . 19.0(3) ?
N1 C11 C14 N2 . . . . -21.2(2) ?
C13 C11 C14 N2 . . . . -139.5(3) ?
C12 C11 C14 N2 . . . . 91.6(3) ?
N1 C11 C14 C15 . . . . -139.7(3) ?
C13 C11 C14 C15 . . . . 102.0(3) ?
C12 C11 C14 C15 . . . . -26.8(4) ?
N1 C11 C14 C16 . . . . 91.4(3) ?
C13 C11 C14 C16 . . . . -26.9(4) ?
C12 C11 C14 C16 . . . . -155.7(3) ?
